data_4304703
loop_
_publ_author_name
'Chandan Mukherjee'
'Thomas Weyherm\"uller'
'Eberhard Bothe'
'Phalguni Chaudhuri'

_publ_section_title
;
Oxidation of ano-Iminobenzosemiquinone Radical Ligand by Molecular Bromine:
Structural, Spectroscopic, and Reactivity Studies of a
Copper(II) o-Iminobenzoquinone Complex
;
_journal_name_full 'Inorganic Chemistry'
_journal_page_first 2740
_journal_page_last 2746
_journal_paper_doi 10.1021/ic702256p
_journal_volume 47
_journal_year 2008
_chemical_formula_moiety '[C40 H50 Br2 Cu N2 O2], CH2Cl2'
_chemical_formula_sum 'C41 H52 Br2 Cl2 Cu N2 O2'
_chemical_formula_weight 899.11
_chemical_name_systematic
; 
 ? 
;
_space_group_IT_number 14
_symmetry_cell_setting monoclinic
_symmetry_space_group_name_Hall '-P 2ybc'
_symmetry_space_group_name_H-M 'P 1 21/c 1'
_atom_sites_solution_hydrogens geom
_atom_sites_solution_primary direct
_atom_sites_solution_secondary difmap
_audit_creation_method SHELXL-97
_cell_angle_alpha 90.00
_cell_angle_beta 100.675(4)
_cell_angle_gamma 90.00
_cell_formula_units_Z 2
_cell_length_a 9.6530(3)
_cell_length_b 20.1784(6)
_cell_length_c 11.4904(4)
_cell_measurement_temperature 100(2)
_cell_volume 2199.39(13)
_computing_cell_refinement 'Nonius Collect Software'
_computing_data_collection 'Nonius Collect Software'
_computing_data_reduction 'Nonius Collect Software'
_computing_structure_refinement 'SHELXL-97 (Sheldrick, 1997)'
_computing_structure_solution 'SHELXS-97 (Sheldrick, 1990)'
_diffrn_ambient_temperature 100(2)
_diffrn_measured_fraction_theta_full 0.998
_diffrn_measured_fraction_theta_max 0.998
_diffrn_measurement_device_type 'Nonius Kappa-CCD'
_diffrn_measurement_method '1277 images at 0.5 deg stepwise rotation in omega and phi, 53 sec/frame'
_diffrn_radiation_monochromator graphite
_diffrn_radiation_source 'rotating anode, 50 kV, 80 mA'
_diffrn_radiation_type MoK\a
_diffrn_radiation_wavelength 0.71073
_diffrn_reflns_av_R_equivalents 0.0642
_diffrn_reflns_av_sigmaI/netI 0.0437
_diffrn_reflns_limit_h_max 13
_diffrn_reflns_limit_h_min -13
_diffrn_reflns_limit_k_max 28
_diffrn_reflns_limit_k_min -28
_diffrn_reflns_limit_l_max 16
_diffrn_reflns_limit_l_min -16
_diffrn_reflns_number 34932
_diffrn_reflns_theta_full 30.00
_diffrn_reflns_theta_max 30.00
_diffrn_reflns_theta_min 3.21
_exptl_absorpt_coefficient_mu 2.468
_exptl_absorpt_correction_type none
_exptl_crystal_colour black
_exptl_crystal_density_diffrn 1.358
_exptl_crystal_density_method 'not measured'
_exptl_crystal_description 'opaque parallelepiped'
_exptl_crystal_F_000 922
_exptl_crystal_size_max 0.07
_exptl_crystal_size_mid 0.07
_exptl_crystal_size_min 0.03
_refine_diff_density_max 1.324
_refine_diff_density_min -0.925
_refine_diff_density_rms 0.104
_refine_ls_extinction_method none
_refine_ls_goodness_of_fit_ref 1.064
_refine_ls_hydrogen_treatment mixed
_refine_ls_matrix_type full
_refine_ls_number_parameters 257
_refine_ls_number_reflns 6405
_refine_ls_number_restraints 6
_refine_ls_restrained_S_all 1.066
_refine_ls_R_factor_all 0.0675
_refine_ls_R_factor_gt 0.0453
_refine_ls_shift/su_max 0.001
_refine_ls_shift/su_mean 0.000
_refine_ls_structure_factor_coef Fsqd
_refine_ls_weighting_details 'calc w=1/[\s^2^(Fo^2^)+(0.0371P)^2^+4.9829P] where P=(Fo^2^+2Fc^2^)/3'
_refine_ls_weighting_scheme calc
_refine_ls_wR_factor_gt 0.0972
_refine_ls_wR_factor_ref 0.1081
_reflns_number_gt 5012
_reflns_number_total 6405
_reflns_threshold_expression >2sigma(I)
_cod_data_source_file ic702256p-file001.cif
_cod_data_source_block Complex2
_cod_depositor_comments
;
The following automatic conversions were performed:
'_symmetry_cell_setting' value 'Monoclinic' changed to 'monoclinic'
according to '/home/saulius/struct/CIF-dictionaries/cif_core.dic'
dictionary named 'cif_core.dic' version 2.4.1 from 2010-06-29.

Automatic conversion script
Id: cif_fix_enum 1527 2010-12-29 10:47:43Z saulius 
;
_cod_original_cell_volume 2199.39(12)
_cod_database_code 4304703

loop_
_symmetry_equiv_pos_as_xyz
'x, y, z'
'-x, y+1/2, -z+1/2'
'-x, -y, -z'
'x, -y-1/2, z-1/2'

loop_
_atom_site_label
_atom_site_type_symbol
_atom_site_fract_x
_atom_site_fract_y
_atom_site_fract_z
_atom_site_U_iso_or_equiv
_atom_site_adp_type
_atom_site_occupancy
_atom_site_symmetry_multiplicity
_atom_site_calc_flag
_atom_site_refinement_flags
_atom_site_disorder_assembly
_atom_site_disorder_group
Br1 Br 0.08116(3) 0.575836(14) 0.85806(3) 0.02021(8) Uani 1 1 d . . .
Cu1 Cu 0.0000 0.5000 1.0000 0.01311(10) Uani 1 2 d S . .
O1 O -0.1119(2) 0.59156(9) 1.07489(18) 0.0185(4) Uani 1 1 d . . .
C2 C -0.0220(3) 0.62321(13) 1.1412(2) 0.0145(5) Uani 1 1 d . . .
C3 C -0.0431(3) 0.69129(12) 1.1819(2) 0.0133(5) Uani 1 1 d . . .
C4 C 0.0616(3) 0.71782(13) 1.2642(2) 0.0150(5) Uani 1 1 d . . .
H4 H 0.0499 0.7621 1.2886 0.018 Uiso 1 1 calc R . .
C5 C 0.1914(3) 0.68316(13) 1.3181(2) 0.0143(5) Uani 1 1 d . . .
C6 C 0.2199(3) 0.62294(13) 1.2767(2) 0.0159(5) Uani 1 1 d . . .
H6 H 0.3046 0.6007 1.3105 0.019 Uiso 1 1 calc R . .
C7 C 0.1228(3) 0.59219(13) 1.1819(2) 0.0149(5) Uani 1 1 d . . .
N8 N 0.1467(2) 0.53835(10) 1.1270(2) 0.0140(4) Uani 1 1 d . . .
C9 C 0.2840(3) 0.50872(12) 1.1514(2) 0.0152(5) Uani 1 1 d . . .
C10 C 0.2980(3) 0.44457(14) 1.1946(3) 0.0224(6) Uani 1 1 d . . .
H10 H 0.2179 0.4210 1.2094 0.027 Uiso 1 1 calc R . .
C11 C 0.4305(3) 0.41498(15) 1.2160(3) 0.0277(7) Uani 1 1 d . . .
H11 H 0.4412 0.3713 1.2471 0.033 Uiso 1 1 calc R . .
C12 C 0.5465(3) 0.44866(16) 1.1923(3) 0.0285(7) Uani 1 1 d . . .
H12 H 0.6368 0.4283 1.2076 0.034 Uiso 1 1 calc R . .
C13 C 0.5312(3) 0.51199(16) 1.1461(4) 0.0334(8) Uani 1 1 d . . .
H13 H 0.6109 0.5348 1.1285 0.040 Uiso 1 1 calc R . .
C14 C 0.3999(3) 0.54259(15) 1.1252(3) 0.0274(7) Uani 1 1 d . . .
H14 H 0.3895 0.5861 1.0934 0.033 Uiso 1 1 calc R . .
C15 C -0.1805(3) 0.72727(13) 1.1310(2) 0.0145(5) Uani 1 1 d . . .
C16 C -0.2047(3) 0.72798(14) 0.9947(2) 0.0184(5) Uani 1 1 d . . .
H16A H -0.1270 0.7516 0.9688 0.028 Uiso 1 1 calc R . .
H16B H -0.2938 0.7505 0.9635 0.028 Uiso 1 1 calc R . .
H16C H -0.2086 0.6823 0.9651 0.028 Uiso 1 1 calc R . .
C17 C -0.1756(3) 0.79960(13) 1.1727(3) 0.0183(5) Uani 1 1 d . . .
H17A H -0.1673 0.8009 1.2589 0.028 Uiso 1 1 calc R . .
H17B H -0.2624 0.8223 1.1354 0.028 Uiso 1 1 calc R . .
H17C H -0.0942 0.8218 1.1503 0.028 Uiso 1 1 calc R . .
C18 C -0.3033(3) 0.69142(14) 1.1726(3) 0.0196(5) Uani 1 1 d . . .
H18A H -0.3130 0.6467 1.1390 0.029 Uiso 1 1 calc R . .
H18B H -0.3908 0.7162 1.1462 0.029 Uiso 1 1 calc R . .
H18C H -0.2843 0.6886 1.2593 0.029 Uiso 1 1 calc R . .
C19 C 0.2909(3) 0.71794(13) 1.4181(2) 0.0174(5) Uani 1 1 d . . .
C20 C 0.3573(3) 0.77774(14) 1.3655(3) 0.0227(6) Uani 1 1 d . . .
H20A H 0.4148 0.7620 1.3092 0.034 Uiso 1 1 calc R . .
H20B H 0.4168 0.8024 1.4294 0.034 Uiso 1 1 calc R . .
H20C H 0.2824 0.8068 1.3246 0.034 Uiso 1 1 calc R . .
C21 C 0.4090(3) 0.67165(15) 1.4782(3) 0.0266(7) Uani 1 1 d . . .
H21A H 0.3675 0.6323 1.5082 0.040 Uiso 1 1 calc R . .
H21B H 0.4681 0.6949 1.5442 0.040 Uiso 1 1 calc R . .
H21C H 0.4668 0.6582 1.4206 0.040 Uiso 1 1 calc R . .
C22 C 0.2083(3) 0.74225(16) 1.5125(3) 0.0251(6) Uani 1 1 d . . .
H22A H 0.1385 0.7753 1.4774 0.038 Uiso 1 1 calc R . .
H22B H 0.2737 0.7623 1.5786 0.038 Uiso 1 1 calc R . .
H22C H 0.1601 0.7047 1.5416 0.038 Uiso 1 1 calc R . .
C30 C 0.1968(10) 0.4713(6) 1.6111(9) 0.106(6) Uani 0.4081(19) 1 d PD A 1
H30A H 0.2502 0.4580 1.6897 0.127 Uiso 0.4081(19) 1 calc PR A 1
H30B H 0.1612 0.5169 1.6184 0.127 Uiso 0.4081(19) 1 calc PR A 1
Cl31 Cl 0.0568(4) 0.41928(15) 1.5728(3) 0.0653(8) Uani 0.4081(19) 1 d PD A 1
Cl32 Cl 0.3092(5) 0.4719(2) 1.5116(5) 0.0974(14) Uani 0.4081(19) 1 d PD A 1
C35 C 0.189(5) 0.4809(13) 1.597(5) 0.106(6) Uani 0.0919(19) 1 d PD A 2
H35A H 0.2500 0.4452 1.5758 0.127 Uiso 0.0919(19) 1 calc PR A 2
H35B H 0.1458 0.4653 1.6636 0.127 Uiso 0.0919(19) 1 calc PR A 2
Cl36 Cl 0.0587(16) 0.4987(7) 1.4771(12) 0.0653(8) Uani 0.0919(19) 1 d PD . 2
Cl37 Cl 0.2888(17) 0.5507(10) 1.6388(17) 0.0974(14) Uani 0.0919(19) 1 d PD A 2

loop_
_atom_site_aniso_label
_atom_site_aniso_U_11
_atom_site_aniso_U_22
_atom_site_aniso_U_33
_atom_site_aniso_U_23
_atom_site_aniso_U_13
_atom_site_aniso_U_12
Br1 0.01601(13) 0.01849(14) 0.02566(15) 0.00416(11) 0.00263(10) -0.00255(10)
Cu1 0.0125(2) 0.00836(19) 0.0176(2) -0.00242(16) 0.00032(16) -0.00056(16)
O1 0.0159(9) 0.0134(9) 0.0242(10) -0.0053(7) -0.0013(8) 0.0014(7)
C2 0.0150(12) 0.0116(11) 0.0166(12) -0.0006(9) 0.0024(10) 0.0009(9)
C3 0.0143(11) 0.0112(11) 0.0143(12) -0.0007(9) 0.0027(9) 0.0009(9)
C4 0.0167(12) 0.0115(11) 0.0165(12) -0.0015(9) 0.0023(10) 0.0028(9)
C5 0.0138(11) 0.0143(12) 0.0137(12) -0.0011(9) -0.0005(9) -0.0003(9)
C6 0.0130(11) 0.0145(12) 0.0187(13) -0.0004(10) -0.0009(10) 0.0023(9)
C7 0.0144(11) 0.0114(11) 0.0183(13) -0.0012(9) 0.0014(10) 0.0002(9)
N8 0.0128(10) 0.0097(10) 0.0189(11) 0.0000(8) 0.0019(8) -0.0003(8)
C9 0.0139(11) 0.0102(11) 0.0207(13) -0.0030(9) 0.0009(10) 0.0018(9)
C10 0.0178(13) 0.0148(13) 0.0344(17) 0.0053(11) 0.0039(12) 0.0013(10)
C11 0.0221(14) 0.0203(15) 0.0400(19) 0.0074(13) 0.0039(13) 0.0058(12)
C12 0.0168(14) 0.0205(14) 0.049(2) 0.0010(14) 0.0076(13) 0.0043(11)
C13 0.0199(15) 0.0205(15) 0.063(2) 0.0014(15) 0.0164(15) 0.0000(12)
C14 0.0221(15) 0.0154(13) 0.047(2) 0.0042(13) 0.0108(14) 0.0023(11)
C15 0.0159(12) 0.0128(12) 0.0142(12) -0.0010(9) 0.0011(10) 0.0017(9)
C16 0.0195(13) 0.0183(13) 0.0158(13) -0.0008(10) -0.0009(10) 0.0040(10)
C17 0.0193(13) 0.0140(12) 0.0202(13) -0.0013(10) -0.0005(11) 0.0039(10)
C18 0.0156(12) 0.0183(13) 0.0244(14) 0.0012(11) 0.0021(11) 0.0031(10)
C19 0.0170(12) 0.0140(12) 0.0189(13) -0.0048(10) -0.0026(10) -0.0005(10)
C20 0.0199(13) 0.0175(13) 0.0291(16) -0.0040(11) 0.0000(12) -0.0035(11)
C21 0.0208(14) 0.0221(15) 0.0303(17) -0.0048(12) -0.0120(12) 0.0017(11)
C22 0.0237(14) 0.0329(16) 0.0172(14) -0.0073(12) -0.0001(11) -0.0001(12)
C30 0.088(10) 0.116(12) 0.131(13) 0.073(10) 0.066(10) 0.054(9)
Cl31 0.088(2) 0.0532(16) 0.0593(18) 0.0005(14) 0.0248(16) -0.0112(15)
Cl32 0.094(3) 0.085(3) 0.128(4) -0.027(3) 0.060(3) -0.015(2)
C35 0.088(10) 0.116(12) 0.131(13) 0.073(10) 0.066(10) 0.054(9)
Cl36 0.088(2) 0.0532(16) 0.0593(18) 0.0005(14) 0.0248(16) -0.0112(15)
Cl37 0.094(3) 0.085(3) 0.128(4) -0.027(3) 0.060(3) -0.015(2)

loop_
_atom_type_symbol
_atom_type_description
_atom_type_scat_dispersion_real
_atom_type_scat_dispersion_imag
_atom_type_scat_source
C C 0.0033 0.0016 'International Tables Vol C Tables 4.2.6.8 and 6.1.1.4'
H H 0.0000 0.0000 'International Tables Vol C Tables 4.2.6.8 and 6.1.1.4'
N N 0.0061 0.0033 'International Tables Vol C Tables 4.2.6.8 and 6.1.1.4'
O O 0.0106 0.0060 'International Tables Vol C Tables 4.2.6.8 and 6.1.1.4'
Cu Cu 0.3201 1.2651 'International Tables Vol C Tables 4.2.6.8 and 6.1.1.4'
Br Br -0.2901 2.4595 'International Tables Vol C Tables 4.2.6.8 and 6.1.1.4'
Cl Cl 0.1484 0.1585 'International Tables Vol C Tables 4.2.6.8 and 6.1.1.4'

loop_
_geom_angle_atom_site_label_1
_geom_angle_atom_site_label_2
_geom_angle_atom_site_label_3
_geom_angle
_geom_angle_site_symmetry_1
_geom_angle_site_symmetry_3
_geom_angle_publ_flag
N8 Cu1 N8 180.0 3_567 . ?
N8 Cu1 O1 75.07(8) 3_567 3_567 ?
N8 Cu1 O1 104.94(8) . 3_567 ?
N8 Cu1 O1 104.93(8) 3_567 . ?
N8 Cu1 O1 75.06(8) . . ?
O1 Cu1 O1 179.998(1) 3_567 . ?
N8 Cu1 Br1 88.49(6) 3_567 3_567 ?
N8 Cu1 Br1 91.51(6) . 3_567 ?
O1 Cu1 Br1 88.77(5) 3_567 3_567 ?
O1 Cu1 Br1 91.23(5) . 3_567 ?
N8 Cu1 Br1 91.51(6) 3_567 . ?
N8 Cu1 Br1 88.49(6) . . ?
O1 Cu1 Br1 91.23(5) 3_567 . ?
O1 Cu1 Br1 88.77(5) . . ?
Br1 Cu1 Br1 180.0 3_567 . ?
C2 O1 Cu1 108.23(17) . . ?
O1 C2 C3 124.0(2) . . ?
O1 C2 C7 118.8(2) . . ?
C3 C2 C7 117.2(2) . . ?
C4 C3 C2 117.3(2) . . ?
C4 C3 C15 124.0(2) . . ?
C2 C3 C15 118.7(2) . . ?
C3 C4 C5 124.9(2) . . ?
C6 C5 C4 119.5(2) . . ?
C6 C5 C19 122.6(2) . . ?
C4 C5 C19 117.9(2) . . ?
C5 C6 C7 120.5(2) . . ?
N8 C7 C6 125.4(2) . . ?
N8 C7 C2 115.5(2) . . ?
C6 C7 C2 119.1(2) . . ?
C7 N8 C9 119.7(2) . . ?
C7 N8 Cu1 120.99(18) . . ?
C9 N8 Cu1 119.16(17) . . ?
C10 C9 C14 120.5(3) . . ?
C10 C9 N8 119.1(2) . . ?
C14 C9 N8 120.3(2) . . ?
C9 C10 C11 119.4(3) . . ?
C12 C11 C10 120.5(3) . . ?
C11 C12 C13 119.9(3) . . ?
C12 C13 C14 120.5(3) . . ?
C13 C14 C9 119.2(3) . . ?
C3 C15 C17 111.0(2) . . ?
C3 C15 C18 108.7(2) . . ?
C17 C15 C18 109.3(2) . . ?
C3 C15 C16 110.5(2) . . ?
C17 C15 C16 107.4(2) . . ?
C18 C15 C16 109.9(2) . . ?
C5 C19 C21 111.7(2) . . ?
C5 C19 C22 109.9(2) . . ?
C21 C19 C22 108.4(2) . . ?
C5 C19 C20 108.3(2) . . ?
C21 C19 C20 109.0(2) . . ?
C22 C19 C20 109.5(2) . . ?
Cl31 C30 Cl32 113.6(5) . . ?
Cl36 C35 Cl37 110.0(7) . . ?
Cl36 Cl36 C35 104(3) 3_568 . ?

loop_
_geom_bond_atom_site_label_1
_geom_bond_atom_site_label_2
_geom_bond_distance
_geom_bond_site_symmetry_2
_geom_bond_publ_flag
Br1 Cu1 2.4676(3) . ?
Cu1 N8 1.992(2) 3_567 ?
Cu1 N8 1.992(2) . ?
Cu1 O1 2.3803(19) 3_567 ?
Cu1 O1 2.3803(19) . ?
Cu1 Br1 2.4675(3) 3_567 ?
O1 C2 1.223(3) . ?
C2 C3 1.477(3) . ?
C2 C7 1.523(4) . ?
C3 C4 1.359(4) . ?
C3 C15 1.531(4) . ?
C4 C5 1.468(4) . ?
C5 C6 1.351(4) . ?
C5 C19 1.525(4) . ?
C6 C7 1.440(4) . ?
C7 N8 1.298(3) . ?
N8 C9 1.433(3) . ?
C9 C10 1.384(4) . ?
C9 C14 1.391(4) . ?
C10 C11 1.392(4) . ?
C11 C12 1.380(4) . ?
C12 C13 1.381(5) . ?
C13 C14 1.390(4) . ?
C15 C17 1.534(4) . ?
C15 C18 1.539(4) . ?
C15 C16 1.540(4) . ?
C19 C21 1.535(4) . ?
C19 C22 1.540(4) . ?
C19 C20 1.541(4) . ?
C30 Cl31 1.704(5) . ?
C30 Cl32 1.716(5) . ?
C35 Cl36 1.720(5) . ?
C35 Cl37 1.724(5) . ?
Cl36 Cl36 1.34(3) 3_568 ?
